data_7107369
loop_
_publ_author_name
'Aleksandra Sarnicka'
'Przemyslaw Starynowicz'
'Jerzy Lisowski'

_publ_section_title
;
 Controlling the macrocycle size by the stoichiometry of the applied
 template ion
;
_journal_name_full Chem.Commun.
_journal_page_first 2237
_journal_paper_doi 10.1039/c2cc16673a
_journal_volume 48
_journal_year 2012
_chemical_formula_sum 'C115.5 H172 Cl21 N12 O20 Zn3'
_chemical_formula_weight 2989.21
_chemical_name_systematic
;
?
;
_space_group_IT_number 5
_symmetry_cell_setting monoclinic
_symmetry_space_group_name_Hall 'C 2y'
_symmetry_space_group_name_H-M 'C 1 2 1'
_atom_sites_solution_hydrogens geom
_atom_sites_solution_primary direct
_atom_sites_solution_secondary difmap
_audit_creation_method SHELXL-97
_cell_angle_alpha 90.00
_cell_angle_beta 125.19(5)
_cell_angle_gamma 90.00
_cell_formula_units_Z 2
_cell_length_a 29.114(11)
_cell_length_b 18.422(5)
_cell_length_c 17.181(6)
_cell_measurement_reflns_used 12620
_cell_measurement_temperature 100(2)
_cell_measurement_theta_max 28.69
_cell_measurement_theta_min 2.79
_cell_volume 7531(6)
_computing_cell_refinement
;
CrysAlis RED, Oxford Diffraction Ltd.,
Version 1.171.33.42 (release 29-05-2009 CrysAlis171 .NET)
(compiled May 29 2009,17:40:42)
;
_computing_data_collection
;
CrysAlis CCD, Oxford Diffraction Ltd.,
Version 1.171.33.42 (release 29-05-2009 CrysAlis171 .NET)
(compiled May 29 2009,17:40:42)
;
_computing_data_reduction
;
CrysAlis RED, Oxford Diffraction Ltd.,
Version 1.171.33.42 (release 29-05-2009 CrysAlis171 .NET)
(compiled May 29 2009,17:40:42)
;
_computing_structure_refinement 'SHELXL-97 (Sheldrick, 1997)'
_computing_structure_solution 'SHELXS-97 (Sheldrick, 1990)'
_diffrn_ambient_temperature 100(2)
_diffrn_detector_area_resol_mean 8.3359
_diffrn_measured_fraction_theta_full 0.997
_diffrn_measured_fraction_theta_max 0.938
_diffrn_measurement_device_type 'Kuma KM4 with a CCD counter'
_diffrn_measurement_method '\w scan'
_diffrn_radiation_monochromator graphite
_diffrn_radiation_source 'fine-focus sealed tube'
_diffrn_radiation_type MoK\a
_diffrn_radiation_wavelength 0.71073
_diffrn_reflns_av_R_equivalents 0.0271
_diffrn_reflns_av_sigmaI/netI 0.0669
_diffrn_reflns_limit_h_max 36
_diffrn_reflns_limit_h_min -39
_diffrn_reflns_limit_k_max 24
_diffrn_reflns_limit_k_min -23
_diffrn_reflns_limit_l_max 23
_diffrn_reflns_limit_l_min -20
_diffrn_reflns_number 27161
_diffrn_reflns_theta_full 27.50
_diffrn_reflns_theta_max 28.75
_diffrn_reflns_theta_min 2.80
_exptl_absorpt_coefficient_mu 0.907
_exptl_absorpt_correction_T_max 0.880
_exptl_absorpt_correction_T_min 0.691
_exptl_absorpt_correction_type analytical
_exptl_absorpt_process_details
;
CrysAlis RED, Oxford Diffraction Ltd.,
Version 1.171.33.42 (release 29-05-2009 CrysAlis171 .NET)
(compiled May 29 2009,17:40:42)
Analytical numeric absorption correction using a multifaceted crystal
model based on expressions derived by R.C. Clark & J.S. Reid.
(Clark, R. C. & Reid, J. S. (1995). Acta Cryst. A51, 887-897)
;
_exptl_crystal_colour 'pale yellow'
_exptl_crystal_density_diffrn 1.318
_exptl_crystal_density_method 'not measured'
_exptl_crystal_description irregular
_exptl_crystal_F_000 3112
_exptl_crystal_size_max 0.5623
_exptl_crystal_size_mid 0.4645
_exptl_crystal_size_min 0.1757
_refine_diff_density_max 1.732
_refine_diff_density_min -1.160
_refine_diff_density_rms 0.170
_refine_ls_abs_structure_details 'Flack H D (1983), Acta Cryst. A39, 876-881'
_refine_ls_abs_structure_Flack 0.053(19)
_refine_ls_extinction_method none
_refine_ls_goodness_of_fit_ref 1.654
_refine_ls_hydrogen_treatment constr
_refine_ls_matrix_type full
_refine_ls_number_parameters 777
_refine_ls_number_reflns 16403
_refine_ls_number_restraints 34
_refine_ls_restrained_S_all 1.682
_refine_ls_R_factor_all 0.1344
_refine_ls_R_factor_gt 0.1002
_refine_ls_shift/su_max 0.013
_refine_ls_shift/su_mean 0.000
_refine_ls_structure_factor_coef Fsqd
_refine_ls_weighting_details 'calc w=1/[\s^2^(Fo^2^)+(0.1000P)^2^+0.0000P] where P=(Fo^2^+2Fc^2^)/3'
_refine_ls_weighting_scheme calc
_refine_ls_wR_factor_gt 0.2545
_refine_ls_wR_factor_ref 0.2677
_reflns_number_gt 11124
_reflns_number_total 16403
_reflns_threshold_expression >2sigma(I)
_cod_data_source_file c2cc16673a.txt
_cod_data_source_block rthccznb
_cod_original_cell_volume 7531(4)
_cod_original_formula_sum 'C115.50 H172 Cl21 N12 O20 Zn3'
_cod_database_code 7107369

loop_
_symmetry_equiv_pos_as_xyz
'x, y, z'
'-x, y, -z'
'x+1/2, y+1/2, z'
'-x+1/2, y+1/2, -z'

loop_
_atom_site_label
_atom_site_type_symbol
_atom_site_fract_x
_atom_site_fract_y
_atom_site_fract_z
_atom_site_U_iso_or_equiv
_atom_site_adp_type
_atom_site_occupancy
_atom_site_symmetry_multiplicity
_atom_site_calc_flag
_atom_site_refinement_flags
Zn1 Zn 0.5000 0.16134(8) 0.0000 0.0349(3) Uani 1 2 d S
Zn2 Zn 0.36781(3) -0.14047(5) -0.13702(5) 0.0292(2) Uani 1 1 d .
O1 O 0.4446(2) 0.1101(3) 0.0058(4) 0.0372(13) Uani 1 1 d .
O2 O 0.4244(2) -0.1818(3) -0.0154(4) 0.0335(13) Uani 1 1 d .
O3 O 0.6255(2) -0.0551(3) 0.1940(4) 0.0388(14) Uani 1 1 d .
N1 N 0.2953(3) 0.0289(4) -0.0816(5) 0.0298(14) Uani 1 1 d .
N2 N 0.3100(2) -0.1249(3) -0.1092(4) 0.0279(14) Uani 1 1 d .
N3 N 0.5498(3) -0.3015(3) 0.1864(4) 0.0276(13) Uani 1 1 d .
N4 N 0.6446(3) -0.2088(4) 0.2391(4) 0.0324(15) Uani 1 1 d .
N5 N 0.6407(3) 0.1499(4) 0.2811(5) 0.0423(17) Uani 1 1 d .
N6 N 0.5349(3) 0.2144(4) 0.1234(5) 0.0369(16) Uani 1 1 d .
C1 C 0.4267(3) 0.1323(5) 0.0564(5) 0.0310(17) Uani 1 1 d .
C2 C 0.4562(4) 0.1831(5) 0.1325(6) 0.039(2) Uani 1 1 d .
C3 C 0.4334(4) 0.2028(5) 0.1827(7) 0.044(2) Uani 1 1 d .
H3 H 0.4534 0.2349 0.2335 0.053 Uiso 1 1 calc R
C4 C 0.3822(4) 0.1764(5) 0.1600(7) 0.046(2) Uani 1 1 d .
C5 C 0.3561(5) 0.2032(7) 0.2090(10) 0.080(4) Uani 1 1 d .
C6 C 0.2957(6) 0.2390(9) 0.1312(10) 0.093(5) Uani 1 1 d .
H6A H 0.2781 0.2129 0.0722 0.111 Uiso 1 1 calc R
H6B H 0.3008 0.2888 0.1212 0.111 Uiso 1 1 calc R
H6C H 0.2724 0.2366 0.1539 0.111 Uiso 1 1 calc R
C7 C 0.3878(5) 0.2647(6) 0.2777(9) 0.067(4) Uani 1 1 d .
H7A H 0.3778 0.2676 0.3219 0.081 Uiso 1 1 calc R
H7B H 0.3783 0.3095 0.2431 0.081 Uiso 1 1 calc R
H7C H 0.4274 0.2562 0.3118 0.081 Uiso 1 1 calc R
C8 C 0.3404(6) 0.1473(8) 0.2454(10) 0.081(4) Uani 1 1 d .
H8A H 0.3735 0.1257 0.2998 0.098 Uiso 1 1 calc R
H8B H 0.3194 0.1110 0.1972 0.098 Uiso 1 1 calc R
H8C H 0.3175 0.1671 0.2640 0.098 Uiso 1 1 calc R
C9 C 0.3530(4) 0.1287(5) 0.0826(6) 0.040(2) Uani 1 1 d .
H9 H 0.3179 0.1118 0.0639 0.048 Uiso 1 1 calc R
C10 C 0.3744(3) 0.1063(5) 0.0337(5) 0.0346(18) Uani 1 1 d .
C11 C 0.3419(3) 0.0588(5) -0.0517(5) 0.0319(17) Uani 1 1 d .
H11 H 0.3571 0.0503 -0.0859 0.038 Uiso 1 1 calc R
C12 C 0.2687(3) -0.0045(5) -0.1763(5) 0.0351(19) Uani 1 1 d .
H12 H 0.2932 0.0019 -0.1976 0.042 Uiso 1 1 calc R
C13 C 0.2127(3) 0.0342(5) -0.2461(6) 0.039(2) Uani 1 1 d .
H13A H 0.1884 0.0288 -0.2247 0.047 Uiso 1 1 calc R
H13B H 0.2194 0.0856 -0.2473 0.047 Uiso 1 1 calc R
C14 C 0.1838(4) 0.0033(6) -0.3452(6) 0.049(2) Uani 1 1 d .
H14A H 0.2069 0.0117 -0.3682 0.059 Uiso 1 1 calc R
H14B H 0.1482 0.0279 -0.3877 0.059 Uiso 1 1 calc R
C15 C 0.1733(3) -0.0786(5) -0.3463(5) 0.0376(19) Uani 1 1 d .
H15A H 0.1571 -0.0979 -0.4096 0.045 Uiso 1 1 calc R
H15B H 0.1469 -0.0870 -0.3300 0.045 Uiso 1 1 calc R
C16 C 0.2293(3) -0.1178(5) -0.2739(5) 0.0345(19) Uani 1 1 d .
H16A H 0.2221 -0.1691 -0.2726 0.041 Uiso 1 1 calc R
H16B H 0.2542 -0.1132 -0.2939 0.041 Uiso 1 1 calc R
C17 C 0.2574(3) -0.0863(5) -0.1752(5) 0.0307(17) Uani 1 1 d .
H17 H 0.2325 -0.0926 -0.1545 0.037 Uiso 1 1 calc R
C18 C 0.3196(3) -0.1489(5) -0.0295(5) 0.0286(16) Uani 1 1 d .
H18 H 0.2920 -0.1389 -0.0199 0.034 Uiso 1 1 calc R
C19 C 0.3676(3) -0.1889(4) 0.0454(5) 0.0273(16) Uani 1 1 d .
C20 C 0.3640(3) -0.2116(4) 0.1189(5) 0.0267(15) Uani 1 1 d .
H20 H 0.3316 -0.2002 0.1152 0.032 Uiso 1 1 calc R
C21 C 0.4070(3) -0.2513(4) 0.1991(5) 0.0278(17) Uani 1 1 d .
C22 C 0.4035(4) -0.2744(5) 0.2800(5) 0.039(2) Uani 1 1 d .
C23 C 0.4141(5) -0.3550(6) 0.2980(8) 0.061(3) Uani 1 1 d .
H23A H 0.4073 -0.3698 0.3441 0.073 Uiso 1 1 calc R
H23B H 0.4524 -0.3655 0.3218 0.073 Uiso 1 1 calc R
H23C H 0.3893 -0.3810 0.2396 0.073 Uiso 1 1 calc R
C24 C 0.4464(4) -0.2327(7) 0.3688(6) 0.055(3) Uani 1 1 d .
H24A H 0.4340 -0.1834 0.3629 0.066 Uiso 1 1 calc R
H24B H 0.4818 -0.2333 0.3768 0.066 Uiso 1 1 calc R
H24C H 0.4506 -0.2548 0.4231 0.066 Uiso 1 1 calc R
C25 C 0.3442(4) -0.2629(6) 0.2551(7) 0.051(3) Uani 1 1 d .
H25A H 0.3340 -0.2127 0.2401 0.062 Uiso 1 1 calc R
H25B H 0.3436 -0.2765 0.3085 0.062 Uiso 1 1 calc R
H25C H 0.3179 -0.2923 0.2011 0.062 Uiso 1 1 calc R
C26 C 0.4553(3) -0.2668(4) 0.2009(5) 0.0276(15) Uani 1 1 d .
H26 H 0.4847 -0.2929 0.2517 0.033 Uiso 1 1 calc R
C27 C 0.4597(3) -0.2433(4) 0.1270(5) 0.0257(15) Uani 1 1 d .
C28 C 0.4169(3) -0.2025(5) 0.0495(5) 0.0277(16) Uani 1 1 d .
C29 C 0.5085(3) -0.2647(4) 0.1262(5) 0.0240(15) Uani 1 1 d .
H29 H 0.5081 -0.2487 0.0745 0.029 Uiso 1 1 calc R
C30 C 0.5888(3) -0.3195(4) 0.1596(5) 0.0270(16) Uani 1 1 d .
H30 H 0.5739 -0.2974 0.0975 0.032 Uiso 1 1 calc R
C31 C 0.5915(4) -0.4003(5) 0.1498(7) 0.042(2) Uani 1 1 d .
H31A H 0.5540 -0.4186 0.1025 0.050 Uiso 1 1 calc R
H31B H 0.6050 -0.4235 0.2101 0.050 Uiso 1 1 calc R
C32 C 0.6305(4) -0.4192(6) 0.1201(9) 0.058(3) Uani 1 1 d .
H32A H 0.6321 -0.4715 0.1156 0.069 Uiso 1 1 calc R
H32B H 0.6155 -0.3988 0.0577 0.069 Uiso 1 1 calc R
C33 C 0.6888(4) -0.3903(6) 0.1904(6) 0.049(2) Uani 1 1 d .
H33A H 0.7123 -0.4009 0.1686 0.059 Uiso 1 1 calc R
H33B H 0.7052 -0.4137 0.2517 0.059 Uiso 1 1 calc R
C34 C 0.6864(3) -0.3086(6) 0.2011(6) 0.045(2) Uani 1 1 d .
H34A H 0.7240 -0.2906 0.2481 0.054 Uiso 1 1 calc R
H34B H 0.6728 -0.2852 0.1408 0.054 Uiso 1 1 calc R
C35 C 0.6483(3) -0.2890(5) 0.2313(5) 0.0310(17) Uani 1 1 d .
H35 H 0.6636 -0.3108 0.2938 0.037 Uiso 1 1 calc R
C36 C 0.6508(3) -0.1894(5) 0.3141(6) 0.0324(18) Uani 1 1 d .
C37 C 0.6502(3) -0.1117(5) 0.3377(6) 0.0362(19) Uani 1 1 d .
C38 C 0.6633(4) -0.1002(6) 0.4299(6) 0.050(2) Uani 1 1 d .
H38 H 0.6715 -0.1405 0.4685 0.060 Uiso 1 1 calc R
C39 C 0.6647(4) -0.0334(6) 0.4655(6) 0.049(2) Uani 1 1 d .
C40 C 0.6807(5) -0.0265(6) 0.5683(7) 0.061(3) Uani 1 1 d .
C41 C 0.6743(6) 0.0470(7) 0.5916(8) 0.077(4) Uani 1 1 d .
H41A H 0.6915 0.0504 0.6588 0.092 Uiso 1 1 calc R
H41B H 0.6350 0.0585 0.5574 0.092 Uiso 1 1 calc R
H41C H 0.6921 0.0805 0.5741 0.092 Uiso 1 1 calc R
C42 C 0.7388(6) -0.0483(7) 0.6408(7) 0.084(4) Uani 1 1 d .
H42A H 0.7641 -0.0151 0.6403 0.100 Uiso 1 1 calc R
H42B H 0.7450 -0.0964 0.6272 0.100 Uiso 1 1 calc R
H42C H 0.7454 -0.0476 0.7023 0.100 Uiso 1 1 calc R
C43 C 0.6419(9) -0.0789(11) 0.5808(11) 0.122(7) Uani 1 1 d .
H43A H 0.6631 -0.0974 0.6446 0.146 Uiso 1 1 calc R
H43B H 0.6293 -0.1185 0.5366 0.146 Uiso 1 1 calc R
H43C H 0.6101 -0.0523 0.5686 0.146 Uiso 1 1 calc R
C44 C 0.6549(4) 0.0249(6) 0.4081(6) 0.047(2) Uani 1 1 d .
H44 H 0.6575 0.0711 0.4322 0.056 Uiso 1 1 calc R
C45 C 0.6416(4) 0.0194(5) 0.3181(6) 0.043(2) Uani 1 1 d .
C46 C 0.6378(3) -0.0500(5) 0.2784(5) 0.0334(18) Uani 1 1 d .
C47 C 0.6323(4) 0.0802(5) 0.2554(6) 0.0379(19) Uani 1 1 d .
H47 H 0.6197 0.0693 0.1932 0.046 Uiso 1 1 calc R
C48 C 0.6367(3) 0.1958(5) 0.2098(6) 0.0326(17) Uani 1 1 d .
H48 H 0.6302 0.1658 0.1573 0.039 Uiso 1 1 calc R
C49 C 0.6941(3) 0.2365(5) 0.2573(6) 0.0390(19) Uani 1 1 d .
H49A H 0.7017 0.2641 0.3116 0.047 Uiso 1 1 calc R
H49B H 0.7242 0.2013 0.2800 0.047 Uiso 1 1 calc R
C50 C 0.6928(4) 0.2877(5) 0.1858(7) 0.044(2) Uani 1 1 d .
H50A H 0.6879 0.2594 0.1339 0.053 Uiso 1 1 calc R
H50B H 0.7285 0.3129 0.2169 0.053 Uiso 1 1 calc R
C51 C 0.6451(4) 0.3436(5) 0.1454(7) 0.046(2) Uani 1 1 d .
H51A H 0.6516 0.3752 0.1960 0.056 Uiso 1 1 calc R
H51B H 0.6440 0.3732 0.0977 0.056 Uiso 1 1 calc R
C52 C 0.5896(4) 0.3041(6) 0.1011(6) 0.046(2) Uani 1 1 d .
H52A H 0.5819 0.2764 0.0467 0.055 Uiso 1 1 calc R
H52B H 0.5599 0.3395 0.0782 0.055 Uiso 1 1 calc R
C53 C 0.5890(3) 0.2525(5) 0.1706(6) 0.042(2) Uani 1 1 d .
H53 H 0.5948 0.2808 0.2239 0.050 Uiso 1 1 calc R
C54 C 0.5094(4) 0.2160(6) 0.1638(6) 0.044(2) Uani 1 1 d .
H54 H 0.5272 0.2417 0.2208 0.053 Uiso 1 1 calc R
C60 C 0.1508(3) -0.2422(5) -0.5572(6) 0.075(4) Uani 1 1 d D
Cl61 Cl 0.0951(2) -0.2706(4) -0.5483(5) 0.0695(17) Uiso 0.50 1 d PD
Cl62 Cl 0.1383(3) -0.1509(3) -0.5970(4) 0.0688(15) Uiso 0.50 1 d PD
Cl63 Cl 0.2144(2) -0.2545(3) -0.4532(4) 0.0581(13) Uiso 0.50 1 d PD
Cl64 Cl 0.0907(3) -0.2382(6) -0.5635(7) 0.103(3) Uiso 0.50 1 d PD
Cl65 Cl 0.1738(5) -0.1553(6) -0.5657(10) 0.169(5) Uiso 0.50 1 d PD
Cl66 Cl 0.2055(4) -0.2772(7) -0.4416(8) 0.151(5) Uiso 0.50 1 d PD
C70 C 0.1150(3) 0.1325(4) 0.4072(6) 0.077(4) Uani 1 1 d D
Cl71 Cl 0.1809(2) 0.0997(4) 0.4494(4) 0.0664(15) Uiso 0.50 1 d PD
Cl72 Cl 0.1181(3) 0.2098(4) 0.4742(5) 0.087(2) Uiso 0.50 1 d PD
Cl73 Cl 0.0701(2) 0.0731(3) 0.4092(4) 0.0690(15) Uiso 0.50 1 d PD
Cl74 Cl 0.1876(2) 0.1322(4) 0.4744(4) 0.0650(15) Uiso 0.50 1 d PD
Cl75 Cl 0.0918(5) 0.1767(6) 0.4664(9) 0.152(4) Uiso 0.50 1 d PD
Cl76 Cl 0.0915(4) 0.0383(4) 0.3939(7) 0.114(3) Uiso 0.50 1 d PD
C80 C 0.7823(6) -0.0001(9) 0.0092(9) 0.086(5) Uani 1 1 d .
Cl81 Cl 0.81081(12) 0.0860(2) 0.0220(2) 0.0752(9) Uani 1 1 d .
Cl82 Cl 0.83638(17) -0.0616(3) 0.0864(4) 0.130(2) Uani 1 1 d .
Cl83 Cl 0.74611(17) -0.0321(2) -0.1082(3) 0.0866(10) Uani 1 1 d .
C90 C 0.9981(5) -0.0358(6) 0.1994(8) 0.085(8) Uiso 0.50 1 d PD
Cl91 Cl 0.9686(3) 0.0501(3) 0.1654(5) 0.0634(19) Uiso 0.50 1 d PD
Cl92 Cl 0.9834(4) -0.0804(5) 0.2717(6) 0.111(3) Uiso 0.50 1 d PD
Cl93 Cl 1.0671(6) -0.0469(10) 0.2397(15) 0.137(7) Uiso 0.25 1 d PD
Cl94 Cl 0.9763(6) -0.0848(6) 0.0975(7) 0.075(3) Uiso 0.25 1 d PD
OW1 O 0.0000 -0.1505(7) -0.5000 0.007(2) Uiso 0.50 2 d SP
OW2 O 0.4816(3) -0.0344(3) 0.1496(5) 0.0433(15) Uani 1 1 d .
OW3 O 0.4755(4) -0.0863(6) -0.3267(8) 0.097(3) Uani 1 1 d .
OW4 O 0.4918(4) 0.0522(5) -0.3322(11) 0.138(5) Uani 1 1 d .
OW5 O 0.9067(2) 0.4668(3) 0.2227(3) 0.0262(11) Uani 1 1 d .
OW6 O 0.9673(4) -0.1202(5) 0.1448(7) 0.030(2) Uiso 0.50 1 d P
OW7 O 0.9662(5) -0.0592(6) 0.3458(8) 0.035(2) Uiso 0.50 1 d P
OW8 O 0.9682(5) 0.0371(7) 0.1425(9) 0.025(3) Uiso 0.50 1 d P
OW9 O 0.9815(3) 0.0049(4) 0.4706(5) 0.0154(17) Uiso 0.50 1 d P
OW10 O 0.9833(5) -0.0358(7) 0.0217(8) 0.038(3) Uiso 0.50 1 d P
OC1 O 0.0179(5) -0.1449(9) -0.5023(8) 0.033(3) Uiso 0.25 1 d P
CO1 C 0.0179(5) -0.1449(9) -0.5023(8) 0.033(3) Uiso 0.25 1 d P

loop_
_atom_site_aniso_label
_atom_site_aniso_U_11
_atom_site_aniso_U_22
_atom_site_aniso_U_33
_atom_site_aniso_U_23
_atom_site_aniso_U_13
_atom_site_aniso_U_12
Zn1 0.0227(6) 0.0569(9) 0.0276(6) 0.000 0.0160(5) 0.000
Zn2 0.0261(4) 0.0451(5) 0.0214(4) 0.0066(4) 0.0167(3) 0.0069(4)
O1 0.031(3) 0.057(4) 0.030(3) -0.002(3) 0.021(2) -0.002(3)
O2 0.029(3) 0.055(4) 0.027(3) 0.012(2) 0.022(2) 0.008(2)
O3 0.043(3) 0.055(4) 0.030(3) -0.006(3) 0.028(3) 0.000(3)
N1 0.024(3) 0.035(4) 0.038(4) 0.007(3) 0.022(3) 0.008(3)
N2 0.027(3) 0.038(4) 0.024(3) 0.000(3) 0.017(2) 0.001(3)
N3 0.029(3) 0.029(3) 0.025(3) 0.000(3) 0.015(3) -0.002(3)
N4 0.028(3) 0.047(4) 0.022(3) -0.004(3) 0.014(3) -0.004(3)
N5 0.036(4) 0.050(5) 0.043(4) -0.009(3) 0.024(3) -0.002(3)
N6 0.020(3) 0.059(5) 0.033(4) -0.006(3) 0.016(3) -0.007(3)
C1 0.025(4) 0.048(5) 0.025(4) 0.003(3) 0.017(3) 0.001(3)
C2 0.040(5) 0.052(6) 0.026(4) -0.003(4) 0.020(4) -0.001(4)
C3 0.053(5) 0.049(6) 0.052(5) -0.011(4) 0.043(5) -0.006(4)
C4 0.051(5) 0.056(6) 0.048(5) -0.010(4) 0.038(5) -0.006(5)
C5 0.091(9) 0.082(9) 0.124(11) -0.066(8) 0.095(9) -0.047(7)
C6 0.067(8) 0.104(11) 0.092(10) -0.039(9) 0.036(8) 0.018(8)
C7 0.093(8) 0.064(7) 0.101(9) -0.038(6) 0.088(8) -0.025(6)
C8 0.115(10) 0.097(10) 0.081(8) -0.026(7) 0.085(9) -0.020(8)
C9 0.042(5) 0.042(5) 0.054(5) 0.003(4) 0.038(4) 0.005(4)
C10 0.030(4) 0.046(5) 0.026(4) 0.004(3) 0.016(3) 0.008(4)
C11 0.031(4) 0.044(5) 0.029(4) 0.003(3) 0.022(3) 0.006(3)
C12 0.023(4) 0.057(6) 0.027(4) 0.008(4) 0.016(3) 0.004(4)
C13 0.035(4) 0.032(5) 0.038(4) 0.011(4) 0.013(4) 0.014(4)
C14 0.041(5) 0.072(7) 0.029(4) 0.019(4) 0.017(4) 0.024(5)
C15 0.021(4) 0.056(6) 0.024(4) 0.008(4) 0.006(3) 0.006(4)
C16 0.026(4) 0.059(6) 0.022(3) 0.003(3) 0.016(3) 0.003(3)
C17 0.018(3) 0.056(5) 0.021(3) 0.003(3) 0.012(3) 0.001(3)
C18 0.022(3) 0.039(5) 0.030(3) 0.003(4) 0.018(3) 0.000(3)
C19 0.021(3) 0.042(5) 0.018(3) 0.004(3) 0.011(3) -0.004(3)
C20 0.019(3) 0.041(5) 0.023(3) -0.007(3) 0.013(3) -0.009(3)
C21 0.037(4) 0.040(5) 0.012(3) 0.001(3) 0.018(3) -0.008(3)
C22 0.039(4) 0.058(6) 0.023(4) 0.000(4) 0.020(3) -0.003(4)
C23 0.063(6) 0.069(8) 0.062(6) 0.028(5) 0.042(5) -0.006(5)
C24 0.055(6) 0.085(8) 0.029(4) -0.003(5) 0.027(4) -0.015(5)
C25 0.034(5) 0.087(8) 0.046(5) 0.033(5) 0.031(4) 0.013(5)
C26 0.025(4) 0.031(4) 0.027(4) 0.000(3) 0.015(3) -0.005(3)
C27 0.019(3) 0.037(4) 0.020(3) 0.002(3) 0.011(3) 0.005(3)
C28 0.020(3) 0.045(5) 0.017(3) 0.002(3) 0.010(3) -0.001(3)
C29 0.025(3) 0.028(4) 0.023(3) -0.001(3) 0.017(3) -0.007(3)
C30 0.028(4) 0.030(4) 0.021(3) 0.002(3) 0.012(3) 0.003(3)
C31 0.038(5) 0.040(5) 0.051(5) -0.009(4) 0.027(4) 0.000(4)
C32 0.049(6) 0.044(6) 0.087(8) -0.006(5) 0.043(6) 0.005(5)
C33 0.046(5) 0.065(7) 0.038(5) 0.003(4) 0.026(4) 0.013(5)
C34 0.016(4) 0.078(7) 0.033(4) 0.009(4) 0.011(3) 0.012(4)
C35 0.024(4) 0.048(5) 0.022(3) 0.005(3) 0.014(3) 0.000(3)
C36 0.030(4) 0.040(5) 0.033(4) -0.003(3) 0.021(4) 0.000(3)
C37 0.031(4) 0.048(5) 0.033(4) -0.011(4) 0.020(4) -0.009(4)
C38 0.064(6) 0.052(6) 0.033(5) -0.010(4) 0.028(5) -0.001(5)
C39 0.051(6) 0.065(7) 0.034(5) -0.005(5) 0.026(4) -0.003(5)
C40 0.089(8) 0.066(7) 0.032(5) -0.019(5) 0.038(5) -0.013(6)
C41 0.094(9) 0.092(9) 0.045(6) -0.022(6) 0.041(6) 0.016(8)
C42 0.139(12) 0.052(7) 0.034(5) 0.010(5) 0.035(7) 0.037(7)
C43 0.185(17) 0.153(15) 0.087(10) -0.042(10) 0.113(12) -0.077(14)
C44 0.039(5) 0.069(7) 0.034(4) -0.017(4) 0.022(4) -0.005(4)
C45 0.034(4) 0.057(6) 0.049(5) -0.024(4) 0.031(4) -0.015(4)
C46 0.040(4) 0.037(5) 0.031(4) -0.011(3) 0.025(4) -0.010(4)
C47 0.042(5) 0.045(5) 0.037(4) -0.014(4) 0.028(4) -0.004(4)
C48 0.024(4) 0.045(5) 0.035(4) -0.009(4) 0.021(3) -0.006(3)
C49 0.031(4) 0.045(5) 0.047(5) -0.006(4) 0.026(4) -0.012(4)
C50 0.042(5) 0.035(5) 0.064(6) 0.004(4) 0.036(5) -0.005(4)
C51 0.050(5) 0.053(7) 0.048(5) 0.005(4) 0.035(4) 0.004(4)
C52 0.032(4) 0.059(6) 0.034(4) 0.000(4) 0.011(4) 0.001(4)
C53 0.030(4) 0.054(6) 0.039(5) -0.009(4) 0.019(4) -0.004(4)
C54 0.035(4) 0.071(7) 0.026(4) -0.002(4) 0.017(4) 0.015(4)
C60 0.066(7) 0.108(11) 0.054(6) -0.029(7) 0.036(6) -0.014(7)
C70 0.044(6) 0.146(13) 0.042(5) 0.006(7) 0.025(5) -0.016(7)
C80 0.083(9) 0.130(12) 0.085(9) 0.062(9) 0.071(8) 0.057(9)
Cl81 0.0497(15) 0.129(3) 0.0550(15) 0.0114(17) 0.0346(13) 0.0022(16)
Cl82 0.103(3) 0.183(5) 0.165(4) 0.121(4) 0.113(3) 0.091(3)
Cl83 0.113(3) 0.075(2) 0.109(3) 0.004(2) 0.085(2) 0.006(2)
OW2 0.051(4) 0.035(3) 0.058(4) 0.008(3) 0.039(3) 0.002(3)
OW3 0.074(6) 0.130(8) 0.127(8) -0.055(7) 0.080(6) -0.033(6)
OW4 0.060(6) 0.049(6) 0.228(14) 0.025(7) 0.039(7) 0.002(5)
OW5 0.036(3) 0.009(2) 0.031(3) 0.004(2) 0.017(2) 0.013(2)

loop_
_atom_type_symbol
_atom_type_description
_atom_type_scat_dispersion_real
_atom_type_scat_dispersion_imag
_atom_type_scat_source
C C 0.0033 0.0016 'International Tables Vol C Tables 4.2.6.8 and 6.1.1.4'
H H 0.0000 0.0000 'International Tables Vol C Tables 4.2.6.8 and 6.1.1.4'
N N 0.0061 0.0033 'International Tables Vol C Tables 4.2.6.8 and 6.1.1.4'
O O 0.0106 0.0060 'International Tables Vol C Tables 4.2.6.8 and 6.1.1.4'
Zn Zn 0.2839 1.4301 'International Tables Vol C Tables 4.2.6.8 and 6.1.1.4'
Cl Cl 0.1484 0.1585 'International Tables Vol C Tables 4.2.6.8 and 6.1.1.4'

loop_
_geom_angle_atom_site_label_1
_geom_angle_atom_site_label_2
_geom_angle_atom_site_label_3
_geom_angle
_geom_angle_site_symmetry_1
_geom_angle_site_symmetry_3
_geom_angle_publ_flag
O1 Zn1 O1 121.1(4) . 2_655 no
O1 Zn1 N6 96.6(2) . . no
O1 Zn1 N6 111.5(2) 2_655 . no
O1 Zn1 N6 111.5(2) . 2_655 no
O1 Zn1 N6 96.6(2) 2_655 2_655 no
N6 Zn1 N6 121.4(5) . 2_655 no
O3 Zn2 O2 127.1(2) 2_655 . no
O3 Zn2 N4 95.1(3) 2_655 2_655 no
O2 Zn2 N4 108.1(3) . 2_655 no
O3 Zn2 N2 110.3(2) 2_655 . no
O2 Zn2 N2 96.3(2) . . no
N4 Zn2 N2 122.6(3) 2_655 . no
C1 O1 Zn1 123.3(5) . . no
C28 O2 Zn2 125.5(5) . . no
C46 O3 Zn2 126.3(6) . 2_655 no
C11 N1 C12 112.9(6) . . no
C18 N2 C17 118.2(6) . . no
C18 N2 Zn2 119.7(5) . . no
C17 N2 Zn2 122.1(4) . . no
C29 N3 C30 114.2(6) . . no
C36 N4 C35 113.6(7) . . no
C36 N4 Zn2 124.6(6) . 2_655 no
C35 N4 Zn2 121.8(5) . 2_655 no
C47 N5 C48 112.0(7) . . no
C54 N6 C53 117.6(7) . . no
C54 N6 Zn1 119.2(6) . . no
C53 N6 Zn1 123.2(5) . . no
O1 C1 C10 119.2(7) . . no
O1 C1 C2 123.7(7) . . no
C10 C1 C2 117.1(7) . . no
C3 C2 C1 119.1(8) . . no
C3 C2 C54 116.5(8) . . no
C1 C2 C54 124.5(7) . . no
C4 C3 C2 123.0(8) . . no
C3 C4 C9 116.8(7) . . no
C3 C4 C5 122.1(8) . . no
C9 C4 C5 120.7(8) . . no
C8 C5 C4 114.0(11) . . no
C8 C5 C7 114.2(11) . . no
C4 C5 C7 114.0(8) . . no
C8 C5 C6 100.9(11) . . no
C4 C5 C6 109.3(11) . . no
C7 C5 C6 102.9(11) . . no
C10 C9 C4 122.0(8) . . no
C9 C10 C1 121.8(8) . . no
C9 C10 C11 121.8(7) . . no
C1 C10 C11 116.1(6) . . no
N1 C11 C10 125.4(7) . . no
N1 C12 C13 108.4(7) . . no
N1 C12 C17 112.0(6) . . no
C13 C12 C17 109.0(6) . . no
C14 C13 C12 110.9(7) . . no
C13 C14 C15 111.2(7) . . no
C14 C15 C16 109.8(7) . . no
C17 C16 C15 111.2(7) . . no
N2 C17 C16 109.3(6) . . no
N2 C17 C12 110.4(6) . . no
C16 C17 C12 110.0(6) . . no
N2 C18 C19 128.4(6) . . no
C20 C19 C28 120.4(7) . . no
C20 C19 C18 115.0(6) . . no
C28 C19 C18 124.5(6) . . no
C19 C20 C21 123.4(7) . . no
C26 C21 C20 115.7(6) . . no
C26 C21 C22 121.0(7) . . no
C20 C21 C22 123.4(7) . . no
C24 C22 C21 109.3(7) . . no
C24 C22 C23 110.0(8) . . no
C21 C22 C23 110.6(7) . . no
C24 C22 C25 110.7(8) . . no
C21 C22 C25 111.4(7) . . no
C23 C22 C25 104.9(8) . . no
C27 C26 C21 121.4(7) . . no
C28 C27 C26 121.6(6) . . no
C28 C27 C29 117.7(6) . . no
C26 C27 C29 120.7(6) . . no
O2 C28 C27 118.0(6) . . no
O2 C28 C19 124.5(6) . . no
C27 C28 C19 117.5(6) . . no
N3 C29 C27 127.7(6) . . no
N3 C30 C31 110.6(6) . . no
N3 C30 C35 112.3(6) . . no
C31 C30 C35 110.1(6) . . no
C30 C31 C32 111.0(8) . . no
C33 C32 C31 111.2(9) . . no
C32 C33 C34 109.8(8) . . no
C35 C34 C33 111.7(8) . . no
N4 C35 C34 111.8(7) . . no
N4 C35 C30 109.1(6) . . no
C34 C35 C30 110.3(6) . . no
N4 C36 C37 122.6(8) . . no
C38 C37 C46 118.2(8) . . no
C38 C37 C36 114.3(8) . . no
C46 C37 C36 127.5(7) . . no
C39 C38 C37 123.8(9) . . no
C38 C39 C44 116.3(8) . . no
C38 C39 C40 119.7(10) . . no
C44 C39 C40 123.8(9) . . no
C41 C40 C42 106.8(10) . . no
C41 C40 C39 112.8(10) . . no
C42 C40 C39 112.9(9) . . no
C41 C40 C43 108.2(12) . . no
C42 C40 C43 106.3(12) . . no
C39 C40 C43 109.4(9) . . no
C45 C44 C39 124.2(9) . . no
C44 C45 C46 120.1(9) . . no
C44 C45 C47 126.1(9) . . no
C46 C45 C47 113.7(7) . . no
O3 C46 C45 120.1(8) . . no
O3 C46 C37 122.7(7) . . no
C45 C46 C37 117.1(7) . . no
N5 C47 C45 124.7(7) . . no
N5 C48 C53 112.3(6) . . no
N5 C48 C49 107.4(6) . . no
C53 C48 C49 109.0(7) . . no
C50 C49 C48 110.6(7) . . no
C49 C50 C51 112.0(7) . . no
C52 C51 C50 109.2(8) . . no
C51 C52 C53 113.2(7) . . no
N6 C53 C52 110.8(7) . . no
N6 C53 C48 109.1(7) . . no
C52 C53 C48 110.2(7) . . no
N6 C54 C2 128.4(8) . . no
Cl64 C60 Cl63 122.4(6) . . no
Cl64 C60 Cl62 87.8(5) . . no
Cl63 C60 Cl62 113.0(5) . . no
Cl64 C60 Cl65 112.5(6) . . no
Cl63 C60 Cl65 88.4(6) . . no
Cl62 C60 Cl65 27.7(4) . . no
Cl64 C60 Cl61 20.7(4) . . no
Cl63 C60 Cl61 111.4(5) . . no
Cl62 C60 Cl61 108.4(5) . . no
Cl65 C60 Cl61 132.4(7) . . no
Cl64 C60 Cl66 108.1(6) . . no
Cl63 C60 Cl66 18.8(4) . . no
Cl62 C60 Cl66 128.2(7) . . no
Cl65 C60 Cl66 106.1(6) . . no
Cl61 C60 Cl66 94.1(5) . . no
Cl64 Cl61 C60 70.6(8) . . no
Cl65 Cl62 C60 76.2(7) . . no
Cl65 Cl62 Cl64 116.3(7) . . no
C60 Cl62 Cl64 44.7(3) . . no
Cl66 Cl63 C60 91.6(10) . . no
Cl66 Cl63 Cl65 135.0(11) . . no
C60 Cl63 Cl65 47.2(3) . . no
Cl61 Cl64 C60 88.7(9) . . no
Cl61 Cl64 Cl62 136.2(9) . . no
C60 Cl64 Cl62 47.5(3) . . no
Cl62 Cl65 C60 76.1(7) . . no
Cl62 Cl65 Cl63 115.7(7) . . no
C60 Cl65 Cl63 44.4(3) . . no
Cl63 Cl66 C60 69.6(9) . . no
Cl75 C70 Cl73 74.2(5) . . no
Cl75 C70 Cl71 129.8(6) . . no
Cl73 C70 Cl71 116.3(5) . . no
Cl75 C70 Cl74 110.6(6) . . no
Cl73 C70 Cl74 129.4(6) . . no
Cl71 C70 Cl74 23.2(3) . . no
Cl75 C70 Cl72 30.5(4) . . no
Cl73 C70 Cl72 104.5(4) . . no
Cl71 C70 Cl72 112.0(5) . . no
Cl74 C70 Cl72 89.0(4) . . no
Cl75 C70 Cl76 106.1(5) . . no
Cl73 C70 Cl76 33.5(3) . . no
Cl71 C70 Cl76 88.0(5) . . no
Cl74 C70 Cl76 107.8(5) . . no
Cl72 C70 Cl76 135.1(6) . . no
Cl74 Cl71 C70 78.8(6) . . no
Cl74 Cl71 Cl76 119.2(7) . . no
C70 Cl71 Cl76 47.8(3) . . no
Cl75 Cl72 C70 69.7(6) . . no
Cl75 Cl72 Cl74 103.1(7) . . no
C70 Cl72 Cl74 44.3(3) . . no
Cl76 Cl73 C70 79.2(5) . . no
Cl76 Cl73 Cl75 129.1(6) . . no
C70 Cl73 Cl75 52.8(3) . . no
Cl71 Cl74 C70 78.0(6) . . no
Cl71 Cl74 Cl72 124.0(7) . . no
C70 Cl74 Cl72 46.7(3) . . no
Cl72 Cl75 C70 79.9(6) . . no
Cl72 Cl75 Cl73 132.5(7) . . no
C70 Cl75 Cl73 53.0(3) . . no
Cl73 Cl76 C70 67.4(5) . . no
Cl73 Cl76 Cl71 106.0(5) . . no
C70 Cl76 Cl71 44.2(3) . . no
Cl81 C80 Cl83 112.1(6) . . no
Cl81 C80 Cl82 109.5(8) . . no
Cl83 C80 Cl82 109.4(8) . . no
OW8 C90 Cl93 116.6(9) . . no
OW8 C90 Cl94 93.8(8) . . no
Cl93 C90 Cl94 90.5(11) . . no
OW8 C90 Cl91 14.9(5) . . no
Cl93 C90 Cl91 118.8(8) . . no
Cl94 C90 Cl91 108.3(6) . . no
OW8 C90 Cl92 124.4(8) . . no
Cl93 C90 Cl92 111.6(7) . . no
Cl94 C90 Cl92 112.2(7) . . no
Cl91 C90 Cl92 113.2(6) . . no
OW8 C90 OW6 119.0(9) . . no
Cl93 C90 OW6 103.1(10) . . no
Cl94 C90 OW6 39.5(5) . . no
Cl91 C90 OW6 128.5(8) . . no
Cl92 C90 OW6 72.8(6) . . no
OW7 Cl92 C90 138.2(7) . . no
OW7 Cl92 OW6 154.2(7) . . no
C90 Cl92 OW6 54.3(5) . . no
C90 Cl93 Cl94 45.0(6) . . no
OW6 Cl94 OW10 174.9(12) . . no
OW6 Cl94 C90 72.0(7) . . no
OW10 Cl94 C90 111.3(8) . . no
OW6 Cl94 Cl93 90.6(8) . . no
OW10 Cl94 Cl93 94.4(7) . . no
C90 Cl94 Cl93 44.5(6) . . no
CO1 OW1 OC1 0(4) 2_554 2_554 no
CO1 OW1 OC1 159(5) 2_554 . no
OC1 OW1 OC1 159(5) 2_554 . no
Cl94 OW6 C90 68.5(7) . . no
Cl94 OW6 Cl92 121.3(8) . . no
C90 OW6 Cl92 52.9(4) . . no
OW10 OW10 Cl94 140.2(8) 2_755 . no
OW1 OC1 CO1 11(3) . 2_554 no
OW1 OC1 OC1 11(3) . 2_554 no
CO1 OC1 OC1 0.0(12) 2_554 2_554 no

loop_
_geom_bond_atom_site_label_1
_geom_bond_atom_site_label_2
_geom_bond_distance
_geom_bond_site_symmetry_2
_geom_bond_publ_flag
Zn1 O1 1.919(6) . yes
Zn1 O1 1.919(6) 2_655 no
Zn1 N6 2.000(7) . yes
Zn1 N6 2.000(7) 2_655 no
Zn2 O3 1.921(6) 2_655 yes
Zn2 O2 1.921(5) . yes
Zn2 N4 2.014(7) 2_655 yes
Zn2 N2 2.016(6) . yes
O1 C1 1.310(8) . no
O2 C28 1.312(8) . no
O3 C46 1.282(9) . no
O3 Zn2 1.921(6) 2_655 no
N1 C11 1.266(10) . no
N1 C12 1.474(10) . no
N2 C18 1.306(9) . no
N2 C17 1.463(9) . no
N3 C29 1.241(9) . no
N3 C30 1.488(9) . no
N4 C36 1.246(9) . no
N4 C35 1.493(11) . no
N4 Zn2 2.014(7) 2_655 no
N5 C47 1.335(12) . no
N5 C48 1.437(11) . no
N6 C54 1.279(10) . no
N6 C53 1.469(10) . no
C1 C10 1.420(11) . no
C1 C2 1.425(12) . no
C2 C3 1.406(11) . no
C2 C54 1.448(13) . no
C3 C4 1.393(12) . no
C4 C9 1.399(13) . no
C4 C5 1.505(12) . no
C5 C8 1.412(18) . no
C5 C7 1.507(15) . no
C5 C6 1.61(2) . no
C9 C10 1.367(10) . no
C10 C11 1.489(11) . no
C12 C13 1.533(11) . no
C12 C17 1.545(12) . no
C13 C14 1.510(13) . no
C14 C15 1.538(14) . no
C15 C16 1.545(11) . no
C16 C17 1.511(10) . no
C18 C19 1.442(10) . no
C19 C20 1.391(9) . no
C19 C28 1.418(10) . no
C20 C21 1.419(11) . no
C21 C26 1.419(10) . no
C21 C22 1.512(9) . no
C22 C24 1.511(12) . no
C22 C23 1.511(15) . no
C22 C25 1.536(11) . no
C26 C27 1.415(10) . no
C27 C28 1.407(10) . no
C27 C29 1.481(9) . no
C30 C31 1.505(12) . no
C30 C35 1.541(10) . no
C31 C32 1.532(12) . no
C32 C33 1.504(14) . no
C33 C34 1.522(15) . no
C34 C35 1.514(11) . no
C36 C37 1.489(12) . no
C37 C38 1.416(11) . no
C37 C46 1.427(12) . no
C38 C39 1.365(14) . no
C39 C44 1.371(15) . no
C39 C40 1.550(12) . no
C40 C41 1.454(16) . no
C40 C42 1.465(18) . no
C40 C43 1.591(18) . no
C44 C45 1.364(12) . no
C45 C46 1.424(12) . no
C45 C47 1.467(13) . no
C48 C53 1.548(12) . no
C48 C49 1.565(10) . no
C49 C50 1.531(12) . no
C50 C51 1.536(13) . no
C51 C52 1.517(13) . no
C52 C53 1.535(13) . no
C60 Cl64 1.690(8) . no
C60 Cl63 1.691(8) . no
C60 Cl62 1.773(8) . no
C60 Cl65 1.774(9) . no
C60 Cl61 1.792(8) . no
C60 Cl66 1.803(9) . no
Cl61 Cl64 0.633(10) . no
Cl62 Cl65 0.850(12) . no
Cl62 Cl64 2.401(10) . no
Cl63 Cl66 0.583(13) . no
Cl63 Cl65 2.417(12) . no
C70 Cl75 1.716(8) . no
C70 Cl73 1.720(7) . no
C70 Cl71 1.724(7) . no
C70 Cl74 1.729(7) . no
C70 Cl72 1.801(8) . no
C70 Cl76 1.830(8) . no
Cl71 Cl74 0.695(7) . no
Cl71 Cl76 2.471(10) . no
Cl72 Cl75 0.927(12) . no
Cl72 Cl74 2.475(9) . no
Cl73 Cl76 1.028(9) . no
Cl73 Cl75 2.072(12) . no
C80 Cl81 1.746(17) . no
C80 Cl83 1.755(16) . no
C80 Cl82 1.764(12) . no
C90 OW8 1.593(17) . no
C90 Cl93 1.718(9) . no
C90 Cl94 1.732(10) . no
C90 Cl91 1.733(9) . no
C90 Cl92 1.737(9) . no
C90 OW6 1.771(15) . no
Cl92 OW7 1.661(13) . no
Cl92 OW6 2.082(13) . no
Cl93 Cl94 2.45(2) . no
Cl94 OW6 1.184(14) . no
Cl94 OW10 1.690(15) . no
OW1 CO1 0.555(14) 2_554 no
OW1 OC1 0.555(14) 2_554 no
OW1 OC1 0.555(14) . no
OW9 OW9 0.962(15) 2_756 no
OW10 OW10 1.53(2) 2_755 no
OC1 CO1 1.09(3) 2_554 no
OC1 OC1 1.09(3) 2_554 no
